data_7206835
loop_
_publ_author_name
'Wu, Hua'
'Ma, Jian-Fang'
'Liu, Ying-Ying'
'Yang, Jin'
'Liu, Hai-Yan'

_publ_section_title
;
 Diverse topologies of six coordination polymers constructed from a
 tris(4-imidazolylphenyl)amine ligand and different carboxylates
;
_journal_issue 23
_journal_name_full CrystEngComm
_journal_page_first 7121
_journal_paper_doi 10.1039/c1ce05889d
_journal_volume 13
_journal_year 2011
_chemical_formula_moiety 'C36 H24 N7 O7 Zn2, 2(H2 O)'
_chemical_formula_sum 'C36 H28 N7 O9 S0 Zn2'
_chemical_formula_weight 833.39
_chemical_name_systematic
;
?
;
_space_group_IT_number 33
_symmetry_cell_setting orthorhombic
_symmetry_space_group_name_Hall 'P 2c -2n'
_symmetry_space_group_name_H-M 'P n a 21'
_atom_sites_solution_hydrogens geom
_atom_sites_solution_primary direct
_atom_sites_solution_secondary difmap
_audit_creation_method SHELXL-97
_cell_angle_alpha 90
_cell_angle_beta 90
_cell_angle_gamma 90
_cell_formula_units_Z 4
_cell_length_a 21.4447(10)
_cell_length_b 16.3875(6)
_cell_length_c 10.3920(5)
_cell_measurement_reflns_used 5382
_cell_measurement_temperature 293(2)
_cell_measurement_theta_max 26.4
_cell_measurement_theta_min 4.3
_cell_volume 3652.0(3)
_computing_cell_refinement CrysAlis
_computing_data_collection 'CrysAlis (Oxford Diffraction, 2006)'
_computing_data_reduction CrysAlis
_computing_structure_refinement 'SHELXL-97 (Sheldrick, 2008)'
_computing_structure_solution 'SHELXS-97 (Sheldrick, 1997)'
_diffrn_ambient_temperature 293(2)
_diffrn_detector_area_resol_mean 10.0
_diffrn_measured_fraction_theta_full 0.987
_diffrn_measured_fraction_theta_max 0.984
_diffrn_measurement_device_type 'Oxford Diffraction Gemini R Ultra'
_diffrn_measurement_method '\w scan'
_diffrn_radiation_monochromator graphite
_diffrn_radiation_source 'fine-focus sealed tube'
_diffrn_radiation_type MoK\a
_diffrn_radiation_wavelength 0.71073
_diffrn_reflns_av_R_equivalents 0.0832
_diffrn_reflns_av_sigmaI/netI 0.1198
_diffrn_reflns_limit_h_max 26
_diffrn_reflns_limit_h_min -19
_diffrn_reflns_limit_k_max 20
_diffrn_reflns_limit_k_min -16
_diffrn_reflns_limit_l_max 9
_diffrn_reflns_limit_l_min -12
_diffrn_reflns_number 14049
_diffrn_reflns_theta_full 25.00
_diffrn_reflns_theta_max 26.41
_diffrn_reflns_theta_min 4.26
_exptl_absorpt_coefficient_mu 1.378
_exptl_absorpt_correction_T_max 0.739
_exptl_absorpt_correction_T_min 0.713
_exptl_absorpt_correction_type multi-scan
_exptl_absorpt_process_details
;
CrysAlis (Oxford Diffraction, 2006)
;
_exptl_crystal_colour Colorless
_exptl_crystal_density_diffrn 1.516
_exptl_crystal_density_method 'not measured'
_exptl_crystal_description BLOCK
_exptl_crystal_F_000 1700
_exptl_crystal_size_max 0.25
_exptl_crystal_size_mid 0.23
_exptl_crystal_size_min 0.22
_refine_diff_density_max 0.935
_refine_diff_density_min -0.415
_refine_diff_density_rms 0.082
_refine_ls_abs_structure_details 'Flack H D (1983), Acta Cryst. A39, 876-881'
_refine_ls_abs_structure_Flack 0.01(2)
_refine_ls_extinction_method none
_refine_ls_goodness_of_fit_ref 0.902
_refine_ls_hydrogen_treatment constr
_refine_ls_matrix_type full
_refine_ls_number_parameters 496
_refine_ls_number_reflns 5382
_refine_ls_number_restraints 1
_refine_ls_restrained_S_all 0.902
_refine_ls_R_factor_all 0.1046
_refine_ls_R_factor_gt 0.0497
_refine_ls_shift/su_max 0.001
_refine_ls_shift/su_mean 0.000
_refine_ls_structure_factor_coef Fsqd
_refine_ls_weighting_details 'calc w=1/[\s^2^(Fo^2^)+(0.0599P)^2^+0.0000P] where P=(Fo^2^+2Fc^2^)/3'
_refine_ls_weighting_scheme calc
_refine_ls_wR_factor_gt 0.1022
_refine_ls_wR_factor_ref 0.1156
_reflns_number_gt 3214
_reflns_number_total 5382
_reflns_threshold_expression >2\s(I)
_cod_data_source_file c1ce05889d.txt
_cod_data_source_block 2
_cod_depositor_comments
;
The following automatic conversions were performed:

'_symmetry_cell_setting' value 'Orthorhombic' changed to
'orthorhombic' according to
/home/saulius/struct/CIF-dictionaries/cif_core.dic dictionary named
'cif_core.dic' version 2.4.1 from 2010-06-29.

Automatic conversion script
Id: cif_fix_values 1715 2011-07-08 13:25:40Z adriana 
;
_cod_original_sg_symbol_Hall 'P 2c -2n '
_cod_original_sg_symbol_H-M Pna21
_cod_database_code 7206835

loop_
_symmetry_equiv_pos_as_xyz
'x, y, z'
'-x, -y, z+1/2'
'-x+1/2, y+1/2, z+1/2'
'x+1/2, -y+1/2, z'

loop_
_atom_site_label
_atom_site_type_symbol
_atom_site_fract_x
_atom_site_fract_y
_atom_site_fract_z
_atom_site_U_iso_or_equiv
_atom_site_adp_type
_atom_site_occupancy
_atom_site_symmetry_multiplicity
_atom_site_calc_flag
_atom_site_refinement_flags
Zn1 Zn 0.57626(4) 1.00579(5) 0.47324(11) 0.0362(2) Uani 1 1 d .
Zn2 Zn 0.72040(4) 1.03924(5) 1.31734(9) 0.0354(2) Uani 1 1 d .
C1 C 0.6792(3) 0.8862(4) 0.7519(7) 0.0312(17) Uani 1 1 d .
C2 C 0.7017(4) 0.8070(4) 0.7656(8) 0.0352(19) Uani 1 1 d .
H2 H 0.6962 0.7695 0.6994 0.042 Uiso 1 1 calc R
C3 C 0.7315(4) 0.7838(4) 0.8751(8) 0.035(2) Uani 1 1 d .
C4 C 0.7381(3) 0.8383(4) 0.9748(9) 0.0373(18) Uani 1 1 d .
H4 H 0.7591 0.8223 1.0489 0.045 Uiso 1 1 calc R
C5 C 0.7136(3) 0.9183(4) 0.9668(8) 0.0339(17) Uani 1 1 d .
C6 C 0.6856(3) 0.9400(4) 0.8537(7) 0.0295(19) Uani 1 1 d .
H6 H 0.6702 0.9927 0.8449 0.035 Uiso 1 1 calc R
C7 C 0.6434(4) 0.9097(5) 0.6320(8) 0.042(2) Uani 1 1 d .
C8 C 0.7588(4) 0.6984(5) 0.8891(9) 0.038(2) Uani 1 1 d .
C9 C 0.7151(4) 0.9781(5) 1.0752(8) 0.041(2) Uani 1 1 d .
C10 C 0.4346(4) 0.5767(4) 0.1999(8) 0.037(2) Uani 1 1 d .
C11 C 0.4952(4) 0.5999(4) 0.2423(9) 0.044(2) Uani 1 1 d .
H11 H 0.5282 0.5633 0.2363 0.053 Uiso 1 1 calc R
C12 C 0.5047(3) 0.6764(4) 0.2920(8) 0.037(2) Uani 1 1 d .
H12 H 0.5442 0.6912 0.3211 0.045 Uiso 1 1 calc R
C13 C 0.4570(3) 0.7311(4) 0.2992(10) 0.040(2) Uani 1 1 d .
C14 C 0.3985(4) 0.7095(5) 0.2583(10) 0.058(3) Uani 1 1 d .
H14 H 0.3659 0.7468 0.2640 0.069 Uiso 1 1 calc R
C15 C 0.3877(4) 0.6324(5) 0.2083(10) 0.057(3) Uani 1 1 d .
H15 H 0.3480 0.6185 0.1801 0.068 Uiso 1 1 calc R
C16 C 0.5159(4) 0.8447(4) 0.4008(9) 0.040(2) Uani 1 1 d .
H16 H 0.5500 0.8139 0.4270 0.048 Uiso 1 1 calc R
C17 C 0.4568(5) 0.9446(5) 0.3597(12) 0.082(4) Uani 1 1 d .
H17 H 0.4421 0.9978 0.3521 0.098 Uiso 1 1 calc R
C18 C 0.4272(4) 0.8772(5) 0.3142(13) 0.074(3) Uani 1 1 d .
H18 H 0.3887 0.8748 0.2735 0.089 Uiso 1 1 calc R
C19 C 0.4316(4) 0.4275(4) 0.2078(8) 0.036(2) Uani 1 1 d .
C20 C 0.4582(4) 0.3589(4) 0.1487(8) 0.050(2) Uani 1 1 d .
H20 H 0.4685 0.3602 0.0618 0.060 Uiso 1 1 calc R
C21 C 0.4688(4) 0.2898(5) 0.2198(10) 0.056(3) Uani 1 1 d .
H21 H 0.4862 0.2441 0.1807 0.067 Uiso 1 1 calc R
C22 C 0.4541(4) 0.2875(4) 0.3476(9) 0.041(2) Uani 1 1 d .
C23 C 0.4280(4) 0.3524(4) 0.4079(9) 0.045(2) Uani 1 1 d .
H23 H 0.4179 0.3502 0.4949 0.053 Uiso 1 1 calc R
C24 C 0.4168(4) 0.4237(4) 0.3341(9) 0.042(2) Uani 1 1 d .
H24 H 0.3988 0.4689 0.3735 0.050 Uiso 1 1 calc R
C25 C 0.5196(4) 0.1668(4) 0.4066(9) 0.044(2) Uani 1 1 d .
H25 H 0.5503 0.1751 0.3448 0.053 Uiso 1 1 calc R
C26 C 0.4658(4) 0.1158(5) 0.5618(9) 0.047(2) Uani 1 1 d .
H26 H 0.4529 0.0813 0.6275 0.056 Uiso 1 1 calc R
C27 C 0.4348(4) 0.1837(5) 0.5216(9) 0.049(2) Uani 1 1 d .
H27 H 0.3977 0.2042 0.5549 0.059 Uiso 1 1 calc R
C28 C 0.3484(3) 0.5229(4) -0.2337(8) 0.035(2) Uani 1 1 d .
C29 C 0.3910(3) 0.5790(4) -0.1877(10) 0.0410(18) Uani 1 1 d .
H29 H 0.4023 0.6237 -0.2377 0.049 Uiso 1 1 calc R
C30 C 0.4166(4) 0.5687(5) -0.0687(8) 0.045(2) Uani 1 1 d .
H30 H 0.4461 0.6060 -0.0397 0.054 Uiso 1 1 calc R
C31 C 0.4003(3) 0.5050(4) 0.0089(7) 0.0321(19) Uani 1 1 d .
C32 C 0.3588(4) 0.4474(4) -0.0392(9) 0.043(2) Uani 1 1 d .
H32 H 0.3489 0.4013 0.0090 0.051 Uiso 1 1 calc R
C33 C 0.3326(4) 0.4589(4) -0.1573(8) 0.043(2) Uani 1 1 d .
H33 H 0.3030 0.4218 -0.1865 0.051 Uiso 1 1 calc R
C34 C 0.2885(4) 0.4820(5) -0.4271(8) 0.038(2) Uani 1 1 d .
H34 H 0.2810 0.4286 -0.4009 0.045 Uiso 1 1 calc R
C35 C 0.2887(4) 0.5926(5) -0.5349(10) 0.052(2) Uani 1 1 d .
H35 H 0.2816 0.6307 -0.5996 0.062 Uiso 1 1 calc R
C36 C 0.3205(5) 0.6072(5) -0.4267(9) 0.059(3) Uani 1 1 d .
H36 H 0.3387 0.6563 -0.4023 0.071 Uiso 1 1 calc R
O1 O 0.6207(3) 0.9809(3) 0.6304(6) 0.0501(16) Uani 1 1 d .
O2 O 0.6386(3) 0.8610(3) 0.5416(6) 0.0544(16) Uani 1 1 d .
O3 O 0.7522(3) 0.6526(3) 0.7927(6) 0.0537(16) Uani 1 1 d .
O4 O 0.7822(3) 0.6779(3) 0.9892(7) 0.0692(18) Uani 1 1 d .
O5 O 0.7412(3) 0.9551(3) 1.1812(6) 0.0492(16) Uani 1 1 d .
O6 O 0.6915(4) 1.0442(4) 1.0634(6) 0.077(2) Uani 1 1 d .
O7 O 0.6300(2) 1.0307(3) 1.3331(7) 0.0525(15) Uani 1 1 d .
N1 N 0.4242(3) 0.5014(4) 0.1367(7) 0.0411(16) Uani 1 1 d .
N2 N 0.4667(3) 0.8136(3) 0.3412(7) 0.0437(19) Uani 1 1 d .
N3 N 0.5114(3) 0.9228(3) 0.4186(7) 0.0410(18) Uani 1 1 d .
N4 N 0.4686(3) 0.2153(3) 0.4233(7) 0.0420(18) Uani 1 1 d .
N5 N 0.5192(3) 0.1062(3) 0.4906(8) 0.0406(17) Uani 1 1 d .
N6 N 0.3209(3) 0.5361(4) -0.3594(6) 0.0350(15) Uani 1 1 d .
N7 N 0.2681(2) 0.5139(4) -0.5368(8) 0.0372(15) Uani 1 1 d .
O1W O 0.6680(5) 0.8076(8) 0.2900(12) 0.168(5) Uani 1 1 d .
O2W O 0.3805(6) 0.8058(6) -0.3435(13) 0.064(4) Uani 0.50 1 d P
O3W O 0.2640(6) 0.8047(7) 0.2428(15) 0.083(5) Uani 0.50 1 d P

loop_
_atom_site_aniso_label
_atom_site_aniso_U_11
_atom_site_aniso_U_22
_atom_site_aniso_U_33
_atom_site_aniso_U_23
_atom_site_aniso_U_13
_atom_site_aniso_U_12
Zn1 0.0432(5) 0.0283(4) 0.0371(5) 0.0010(5) -0.0080(6) 0.0017(4)
Zn2 0.0431(5) 0.0299(4) 0.0333(5) -0.0042(4) -0.0047(6) -0.0045(4)
C1 0.038(5) 0.026(4) 0.030(4) -0.003(3) -0.007(4) 0.002(3)
C2 0.047(5) 0.034(4) 0.025(4) -0.007(3) 0.004(4) -0.004(4)
C3 0.042(5) 0.029(4) 0.036(5) -0.004(4) -0.002(4) -0.006(3)
C4 0.038(4) 0.041(4) 0.033(4) -0.002(4) -0.008(5) 0.009(3)
C5 0.037(4) 0.033(4) 0.032(4) -0.008(4) -0.003(5) 0.000(3)
C6 0.030(4) 0.028(4) 0.031(5) -0.001(3) 0.002(4) 0.009(3)
C7 0.046(6) 0.041(5) 0.039(6) -0.003(4) 0.004(4) 0.003(4)
C8 0.048(6) 0.032(4) 0.033(5) -0.001(4) -0.006(4) 0.012(4)
C9 0.037(5) 0.043(5) 0.043(5) -0.007(4) -0.007(4) 0.006(4)
C10 0.048(6) 0.027(4) 0.037(5) 0.002(4) -0.014(4) -0.001(4)
C11 0.047(5) 0.035(4) 0.051(6) 0.007(4) -0.021(5) 0.015(4)
C12 0.035(5) 0.028(4) 0.049(6) 0.004(4) -0.025(4) 0.001(3)
C13 0.046(5) 0.029(4) 0.044(6) 0.004(4) 0.002(5) -0.011(3)
C14 0.024(5) 0.052(5) 0.098(8) -0.018(5) -0.003(5) -0.004(4)
C15 0.033(5) 0.037(5) 0.100(8) -0.020(5) -0.026(5) 0.001(4)
C16 0.036(5) 0.039(4) 0.046(5) -0.007(4) -0.012(4) -0.004(4)
C17 0.068(7) 0.048(6) 0.129(12) -0.012(6) -0.037(7) 0.015(5)
C18 0.051(6) 0.050(5) 0.121(9) -0.025(7) -0.026(8) 0.013(4)
C19 0.038(5) 0.029(4) 0.042(6) 0.001(4) -0.026(4) 0.001(4)
C20 0.087(8) 0.035(5) 0.028(5) -0.002(4) -0.014(5) 0.014(4)
C21 0.075(7) 0.043(5) 0.050(7) -0.009(5) -0.018(6) 0.021(5)
C22 0.034(5) 0.028(4) 0.060(8) 0.007(4) -0.011(4) 0.008(3)
C23 0.044(5) 0.040(5) 0.050(5) 0.009(4) 0.004(5) 0.007(4)
C24 0.050(5) 0.030(4) 0.045(6) -0.001(4) -0.004(5) 0.003(3)
C25 0.048(6) 0.035(4) 0.049(6) 0.006(4) 0.014(5) 0.012(4)
C26 0.053(6) 0.035(5) 0.052(6) 0.006(4) 0.019(5) 0.013(4)
C27 0.056(6) 0.038(5) 0.053(6) -0.002(4) 0.015(5) 0.008(4)
C28 0.033(5) 0.030(4) 0.042(5) -0.004(3) -0.005(4) 0.006(3)
C29 0.041(5) 0.043(4) 0.039(5) 0.015(5) -0.003(5) -0.005(3)
C30 0.032(5) 0.054(5) 0.049(6) 0.004(4) -0.009(4) 0.000(4)
C31 0.033(4) 0.032(4) 0.032(5) -0.001(4) -0.016(3) 0.009(4)
C32 0.056(5) 0.033(4) 0.038(5) 0.010(4) -0.014(5) -0.008(4)
C33 0.045(5) 0.039(4) 0.043(6) 0.001(4) -0.018(4) -0.006(4)
C34 0.044(5) 0.035(5) 0.033(5) 0.000(4) -0.010(4) 0.001(4)
C35 0.065(6) 0.042(5) 0.048(6) 0.007(5) -0.019(6) -0.010(4)
C36 0.084(7) 0.043(5) 0.049(6) 0.014(5) -0.022(6) -0.010(5)
O1 0.061(4) 0.045(3) 0.044(4) -0.001(3) -0.014(3) 0.015(3)
O2 0.063(4) 0.059(4) 0.042(4) -0.008(3) -0.016(3) 0.006(3)
O3 0.078(4) 0.033(3) 0.050(4) -0.004(3) 0.006(3) 0.019(3)
O4 0.098(5) 0.040(3) 0.070(5) -0.003(3) -0.020(5) 0.025(3)
O5 0.057(4) 0.058(4) 0.033(3) -0.017(3) -0.013(3) 0.020(3)
O6 0.131(6) 0.042(4) 0.057(4) -0.018(3) -0.019(4) 0.032(4)
O7 0.039(3) 0.069(3) 0.050(4) 0.005(3) -0.002(3) -0.004(3)
N1 0.053(4) 0.027(3) 0.043(4) 0.003(3) -0.023(3) -0.002(3)
N2 0.039(4) 0.032(3) 0.061(6) -0.005(3) -0.007(4) -0.004(3)
N3 0.042(4) 0.025(3) 0.056(5) -0.006(3) -0.010(4) 0.002(3)
N4 0.051(4) 0.022(3) 0.053(5) 0.002(3) -0.009(4) -0.004(3)
N5 0.048(4) 0.025(3) 0.049(5) -0.005(3) -0.017(4) 0.002(3)
N6 0.035(4) 0.039(3) 0.031(4) 0.006(3) -0.008(3) 0.007(3)
N7 0.036(3) 0.041(4) 0.035(4) 0.007(4) -0.009(4) 0.001(3)
O1W 0.125(8) 0.261(12) 0.119(10) -0.061(9) -0.005(7) -0.033(7)
O2W 0.069(9) 0.048(7) 0.075(10) -0.024(7) -0.019(7) 0.033(6)
O3W 0.085(10) 0.049(7) 0.114(13) -0.010(8) -0.008(9) 0.056(7)

loop_
_atom_type_symbol
_atom_type_description
_atom_type_scat_dispersion_real
_atom_type_scat_dispersion_imag
_atom_type_scat_source
C C 0.0033 0.0016 'International Tables Vol C Tables 4.2.6.8 and 6.1.1.4'
H H 0.0000 0.0000 'International Tables Vol C Tables 4.2.6.8 and 6.1.1.4'
O O 0.0106 0.0060 'International Tables Vol C Tables 4.2.6.8 and 6.1.1.4'
S S 0.1246 0.1234 'International Tables Vol C Tables 4.2.6.8 and 6.1.1.4'
Zn Zn 0.2839 1.4301 'International Tables Vol C Tables 4.2.6.8 and 6.1.1.4'
N N 0.0061 0.0033 'International Tables Vol C Tables 4.2.6.8 and 6.1.1.4'

loop_
_geom_angle_atom_site_label_1
_geom_angle_atom_site_label_2
_geom_angle_atom_site_label_3
_geom_angle
_geom_angle_site_symmetry_1
_geom_angle_site_symmetry_3
O7 Zn1 O1 113.2(2) 1_554 .
O7 Zn1 N3 110.2(3) 1_554 .
O1 Zn1 N3 115.7(3) . .
O7 Zn1 N5 104.8(3) 1_554 1_565
O1 Zn1 N5 112.8(3) . 1_565
N3 Zn1 N5 98.8(2) . 1_565
O7 Zn2 O3 112.1(2) . 3_655
O7 Zn2 N7 114.1(3) . 4_567
O3 Zn2 N7 110.6(2) 3_655 4_567
O7 Zn2 O5 103.2(3) . .
O3 Zn2 O5 119.1(3) 3_655 .
N7 Zn2 O5 96.8(2) 4_567 .
C6 C1 C2 118.8(7) . .
C6 C1 C7 121.2(6) . .
C2 C1 C7 119.8(7) . .
C3 C2 C1 120.6(7) . .
C3 C2 H2 119.7 . .
C1 C2 H2 119.7 . .
C2 C3 C4 119.9(7) . .
C2 C3 C8 121.1(7) . .
C4 C3 C8 119.0(8) . .
C3 C4 C5 121.3(8) . .
C3 C4 H4 119.4 . .
C5 C4 H4 119.4 . .
C6 C5 C4 117.1(7) . .
C6 C5 C9 119.1(6) . .
C4 C5 C9 123.8(8) . .
C5 C6 C1 122.3(6) . .
C5 C6 H6 118.8 . .
C1 C6 H6 118.8 . .
O2 C7 O1 123.5(8) . .
O2 C7 C1 120.3(7) . .
O1 C7 C1 116.2(7) . .
O4 C8 O3 124.6(7) . .
O4 C8 C3 120.0(8) . .
O3 C8 C3 115.3(7) . .
O6 C9 O5 122.2(7) . .
O6 C9 C5 120.4(8) . .
O5 C9 C5 117.4(7) . .
C15 C10 N1 119.8(7) . .
C15 C10 C11 118.4(7) . .
N1 C10 C11 121.4(7) . .
C12 C11 C10 119.8(7) . .
C12 C11 H11 120.1 . .
C10 C11 H11 120.1 . .
C13 C12 C11 120.6(7) . .
C13 C12 H12 119.7 . .
C11 C12 H12 119.7 . .
C12 C13 C14 120.1(7) . .
C12 C13 N2 121.7(6) . .
C14 C13 N2 118.0(7) . .
C13 C14 C15 120.2(8) . .
C13 C14 H14 119.9 . .
C15 C14 H14 119.9 . .
C10 C15 C14 120.9(8) . .
C10 C15 H15 119.6 . .
C14 C15 H15 119.6 . .
N3 C16 N2 112.7(7) . .
N3 C16 H16 123.6 . .
N2 C16 H16 123.6 . .
C18 C17 N3 110.0(8) . .
C18 C17 H17 125.0 . .
N3 C17 H17 125.0 . .
C17 C18 N2 105.0(8) . .
C17 C18 H18 127.5 . .
N2 C18 H18 127.5 . .
C24 C19 C20 118.9(7) . .
C24 C19 N1 121.0(7) . .
C20 C19 N1 119.9(8) . .
C21 C20 C19 119.6(8) . .
C21 C20 H20 120.2 . .
C19 C20 H20 120.2 . .
C22 C21 C20 120.6(8) . .
C22 C21 H21 119.7 . .
C20 C21 H21 119.7 . .
C23 C22 C21 121.5(8) . .
C23 C22 N4 118.4(8) . .
C21 C22 N4 120.0(8) . .
C22 C23 C24 117.8(8) . .
C22 C23 H23 121.1 . .
C24 C23 H23 121.1 . .
C19 C24 C23 121.5(8) . .
C19 C24 H24 119.2 . .
C23 C24 H24 119.2 . .
N5 C25 N4 110.4(7) . .
N5 C25 H25 124.8 . .
N4 C25 H25 124.8 . .
C27 C26 N5 109.7(8) . .
C27 C26 H26 125.2 . .
N5 C26 H26 125.2 . .
N4 C27 C26 106.3(8) . .
N4 C27 H27 126.8 . .
C26 C27 H27 126.8 . .
C33 C28 C29 118.4(8) . .
C33 C28 N6 122.7(7) . .
C29 C28 N6 118.9(7) . .
C30 C29 C28 119.9(7) . .
C30 C29 H29 120.1 . .
C28 C29 H29 120.1 . .
C29 C30 C31 121.8(7) . .
C29 C30 H30 119.1 . .
C31 C30 H30 119.1 . .
C30 C31 C32 118.1(7) . .
C30 C31 N1 119.4(7) . .
C32 C31 N1 122.5(7) . .
C33 C32 C31 119.5(7) . .
C33 C32 H32 120.2 . .
C31 C32 H32 120.2 . .
C28 C33 C32 122.1(7) . .
C28 C33 H33 119.0 . .
C32 C33 H33 119.0 . .
N6 C34 N7 111.4(7) . .
N6 C34 H34 124.3 . .
N7 C34 H34 124.3 . .
C36 C35 N7 110.2(8) . .
C36 C35 H35 124.9 . .
N7 C35 H35 124.9 . .
C35 C36 N6 106.4(7) . .
C35 C36 H36 126.8 . .
N6 C36 H36 126.8 . .
C7 O1 Zn1 113.3(5) . .
C8 O3 Zn2 115.2(5) . 3_644
C9 O5 Zn2 107.5(5) . .
Zn1 O7 Zn2 133.0(4) 1_556 .
C10 N1 C31 116.9(6) . .
C10 N1 C19 118.8(7) . .
C31 N1 C19 123.9(6) . .
C16 N2 C18 107.1(6) . .
C16 N2 C13 128.3(6) . .
C18 N2 C13 124.3(7) . .
C16 N3 C17 105.0(7) . .
C16 N3 Zn1 130.6(5) . .
C17 N3 Zn1 122.5(5) . .
C27 N4 C25 107.6(7) . .
C27 N4 C22 127.2(7) . .
C25 N4 C22 125.2(7) . .
C25 N5 C26 106.0(6) . .
C25 N5 Zn1 122.6(6) . 1_545
C26 N5 Zn1 129.4(5) . 1_545
C34 N6 C36 107.3(7) . .
C34 N6 C28 126.2(6) . .
C36 N6 C28 126.4(7) . .
C34 N7 C35 104.7(7) . .
C34 N7 Zn2 129.8(5) . 4_463
C35 N7 Zn2 125.5(6) . 4_463

loop_
_geom_bond_atom_site_label_1
_geom_bond_atom_site_label_2
_geom_bond_distance
_geom_bond_site_symmetry_2
Zn1 O7 1.901(6) 1_554
Zn1 O1 1.934(6) .
Zn1 N3 2.027(6) .
Zn1 N5 2.059(6) 1_565
Zn2 O7 1.951(5) .
Zn2 O3 1.965(5) 3_655
Zn2 N7 2.025(7) 4_567
Zn2 O5 2.026(5) .
C1 C6 1.383(9) .
C1 C2 1.393(10) .
C1 C7 1.513(11) .
C2 C3 1.359(10) .
C2 H2 0.9300 .
C3 C4 1.375(11) .
C3 C8 1.525(10) .
C4 C5 1.414(9) .
C4 H4 0.9300 .
C5 C6 1.368(10) .
C5 C9 1.494(11) .
C6 H6 0.9300 .
C7 O2 1.236(9) .
C7 O1 1.265(9) .
C8 O4 1.202(10) .
C8 O3 1.260(9) .
C9 O6 1.201(9) .
C9 O5 1.292(10) .
C10 C15 1.361(11) .
C10 N1 1.415(9) .
C10 C11 1.422(11) .
C11 C12 1.373(9) .
C11 H11 0.9300 .
C12 C13 1.362(9) .
C12 H12 0.9300 .
C13 C14 1.370(10) .
C13 N2 1.436(9) .
C14 C15 1.386(11) .
C14 H14 0.9300 .
C15 H15 0.9300 .
C16 N3 1.297(8) .
C16 N2 1.326(9) .
C16 H16 0.9300 .
C17 C18 1.358(12) .
C17 N3 1.368(11) .
C17 H17 0.9300 .
C18 N2 1.372(10) .
C18 H18 0.9300 .
C19 C24 1.351(12) .
C19 C20 1.402(11) .
C19 N1 1.427(9) .
C20 C21 1.371(11) .
C20 H20 0.9300 .
C21 C22 1.365(13) .
C21 H21 0.9300 .
C22 C23 1.356(11) .
C22 N4 1.453(10) .
C23 C24 1.420(10) .
C23 H23 0.9300 .
C24 H24 0.9300 .
C25 N5 1.322(10) .
C25 N4 1.363(9) .
C25 H25 0.9300 .
C26 C27 1.362(11) .
C26 N5 1.372(11) .
C26 H26 0.9300 .
C27 N4 1.356(10) .
C27 H27 0.9300 .
C28 C33 1.359(11) .
C28 C29 1.382(10) .
C28 N6 1.450(9) .
C29 C30 1.363(11) .
C29 H29 0.9300 .
C30 C31 1.364(10) .
C30 H30 0.9300 .
C31 C32 1.390(10) .
C31 N1 1.425(9) .
C32 C33 1.362(11) .
C32 H32 0.9300 .
C33 H33 0.9300 .
C34 N6 1.327(9) .
C34 N7 1.328(10) .
C34 H34 0.9300 .
C35 C36 1.336(12) .
C35 N7 1.364(9) .
C35 H35 0.9300 .
C36 N6 1.359(10) .
C36 H36 0.9300 .
O3 Zn2 1.965(5) 3_644
O7 Zn1 1.901(6) 1_556
N5 Zn1 2.059(6) 1_545
N7 Zn2 2.025(7) 4_463

loop_
_geom_torsion_atom_site_label_1
_geom_torsion_atom_site_label_2
_geom_torsion_atom_site_label_3
_geom_torsion_atom_site_label_4
_geom_torsion
_geom_torsion_site_symmetry_1
_geom_torsion_site_symmetry_4
C6 C1 C2 C3 -2.7(11) . .
C7 C1 C2 C3 -177.0(7) . .
C1 C2 C3 C4 1.9(11) . .
C1 C2 C3 C8 -177.3(7) . .
C2 C3 C4 C5 0.9(11) . .
C8 C3 C4 C5 -179.9(7) . .
C3 C4 C5 C6 -2.8(11) . .
C3 C4 C5 C9 175.4(7) . .
C4 C5 C6 C1 2.0(11) . .
C9 C5 C6 C1 -176.3(7) . .
C2 C1 C6 C5 0.7(11) . .
C7 C1 C6 C5 174.9(7) . .
C6 C1 C7 O2 179.6(7) . .
C2 C1 C7 O2 -6.3(12) . .
C6 C1 C7 O1 0.9(11) . .
C2 C1 C7 O1 175.1(7) . .
C2 C3 C8 O4 -176.2(8) . .
C4 C3 C8 O4 4.6(12) . .
C2 C3 C8 O3 0.8(11) . .
C4 C3 C8 O3 -178.4(7) . .
C6 C5 C9 O6 0.7(12) . .
C4 C5 C9 O6 -177.4(8) . .
C6 C5 C9 O5 179.0(7) . .
C4 C5 C9 O5 0.9(12) . .
C15 C10 C11 C12 1.0(13) . .
N1 C10 C11 C12 173.8(7) . .
C10 C11 C12 C13 -1.1(13) . .
C11 C12 C13 C14 0.9(14) . .
C11 C12 C13 N2 -174.9(8) . .
C12 C13 C14 C15 -0.6(14) . .
N2 C13 C14 C15 175.4(9) . .
N1 C10 C15 C14 -173.6(9) . .
C11 C10 C15 C14 -0.7(14) . .
C13 C14 C15 C10 0.5(15) . .
N3 C17 C18 N2 -2.8(14) . .
C24 C19 C20 C21 -0.2(13) . .
N1 C19 C20 C21 175.8(7) . .
C19 C20 C21 C22 -0.4(14) . .
C20 C21 C22 C23 0.8(14) . .
C20 C21 C22 N4 -176.9(7) . .
C21 C22 C23 C24 -0.5(13) . .
N4 C22 C23 C24 177.2(7) . .
C20 C19 C24 C23 0.5(12) . .
N1 C19 C24 C23 -175.5(7) . .
C22 C23 C24 C19 -0.1(12) . .
N5 C26 C27 N4 1.1(10) . .
C33 C28 C29 C30 0.7(11) . .
N6 C28 C29 C30 178.8(7) . .
C28 C29 C30 C31 -1.6(12) . .
C29 C30 C31 C32 3.5(12) . .
C29 C30 C31 N1 -174.3(7) . .
C30 C31 C32 C33 -4.5(11) . .
N1 C31 C32 C33 173.2(7) . .
C29 C28 C33 C32 -1.9(12) . .
N6 C28 C33 C32 -179.9(7) . .
C31 C32 C33 C28 3.8(12) . .
N7 C35 C36 N6 0.8(11) . .
O2 C7 O1 Zn1 1.0(11) . .
C1 C7 O1 Zn1 179.6(5) . .
O7 Zn1 O1 C7 -77.7(6) 1_554 .
N3 Zn1 O1 C7 50.9(6) . .
N5 Zn1 O1 C7 163.6(5) 1_565 .
O4 C8 O3 Zn2 3.0(12) . 3_644
C3 C8 O3 Zn2 -174.0(5) . 3_644
O6 C9 O5 Zn2 9.6(11) . .
C5 C9 O5 Zn2 -168.7(6) . .
O7 Zn2 O5 C9 64.0(6) . .
O3 Zn2 O5 C9 -60.9(6) 3_655 .
N7 Zn2 O5 C9 -179.2(5) 4_567 .
O3 Zn2 O7 Zn1 -109.7(4) 3_655 1_556
N7 Zn2 O7 Zn1 17.1(5) 4_567 1_556
O5 Zn2 O7 Zn1 120.9(4) . 1_556
C15 C10 N1 C31 53.5(11) . .
C11 C10 N1 C31 -119.1(8) . .
C15 C10 N1 C19 -119.8(9) . .
C11 C10 N1 C19 67.6(10) . .
C30 C31 N1 C10 32.6(10) . .
C32 C31 N1 C10 -145.1(8) . .
C30 C31 N1 C19 -154.4(7) . .
C32 C31 N1 C19 27.9(11) . .
C24 C19 N1 C10 34.1(11) . .
C20 C19 N1 C10 -141.9(8) . .
C24 C19 N1 C31 -138.8(8) . .
C20 C19 N1 C31 45.3(11) . .
N3 C16 N2 C18 1.9(11) . .
N3 C16 N2 C13 176.2(8) . .
C17 C18 N2 C16 0.6(13) . .
C17 C18 N2 C13 -173.9(9) . .
C12 C13 N2 C16 -14.5(14) . .
C14 C13 N2 C16 169.6(9) . .
C12 C13 N2 C18 158.9(10) . .
C14 C13 N2 C18 -17.0(14) . .
N2 C16 N3 C17 -3.6(11) . .
N2 C16 N3 Zn1 -167.6(6) . .
C18 C17 N3 C16 3.9(12) . .
C18 C17 N3 Zn1 169.6(8) . .
O7 Zn1 N3 C16 76.4(8) 1_554 .
O1 Zn1 N3 C16 -53.6(8) . .
N5 Zn1 N3 C16 -174.2(8) 1_565 .
O7 Zn1 N3 C17 -85.2(8) 1_554 .
O1 Zn1 N3 C17 144.8(7) . .
N5 Zn1 N3 C17 24.2(8) 1_565 .
C26 C27 N4 C25 -0.5(9) . .
C26 C27 N4 C22 179.2(7) . .
N5 C25 N4 C27 -0.3(9) . .
N5 C25 N4 C22 -180.0(7) . .
C23 C22 N4 C27 37.4(11) . .
C21 C22 N4 C27 -144.9(9) . .
C23 C22 N4 C25 -143.0(8) . .
C21 C22 N4 C25 34.8(12) . .
N4 C25 N5 C26 0.9(9) . .
N4 C25 N5 Zn1 166.1(5) . 1_545
C27 C26 N5 C25 -1.2(10) . .
C27 C26 N5 Zn1 -165.0(6) . 1_545
N7 C34 N6 C36 1.5(9) . .
N7 C34 N6 C28 178.2(6) . .
C35 C36 N6 C34 -1.4(10) . .
C35 C36 N6 C28 -178.0(7) . .
C33 C28 N6 C34 -15.0(11) . .
C29 C28 N6 C34 167.0(7) . .
C33 C28 N6 C36 161.0(8) . .
C29 C28 N6 C36 -16.9(11) . .
N6 C34 N7 C35 -0.9(9) . .
N6 C34 N7 Zn2 176.7(5) . 4_463
C36 C35 N7 C34 0.0(10) . .
C36 C35 N7 Zn2 -177.7(6) . 4_463
